data_7103870
loop_
_publ_author_name
'Chen, Banglin'
'Fronczek, Frank R'
'Maverick, Andrew W'

_publ_section_title
;
 Solvent-dependent 4(4) square grid and 6(4).8(2) NbO frameworks formed
 by Cu(Pyac)2 (bis[3-(4-pyridyl)pentane-2,4-dionato]copper(II)).
;
_journal_issue 17
_journal_name_full 'Chemical communications (Cambridge, England)'
_journal_page_first 2166
_journal_page_last 2167
_journal_paper_doi 10.1039/b305457h
_journal_year 2003
_chemical_compound_source 'local laboratory'
_chemical_formula_moiety 'C20 H20 Cu N2 O4, 2(C2 H3 N)'
_chemical_formula_sum 'C24 H26 Cu N4 O4'
_chemical_formula_weight 498.03
_chemical_name_common
;Bis(3-(4-pyridyl)-2,4-pentanedionato)copper(ii), acetonitrile
solvate
;
_chemical_name_systematic
;
Bis(3-(4-pyridyl)-2,4-pentanedionato)copper(II), acetonitrile solvate
;
_space_group_IT_number 14
_symmetry_cell_setting monoclinic
_symmetry_space_group_name_Hall '-P 2yn'
_symmetry_space_group_name_H-M 'P 1 21/n 1'
_atom_sites_solution_hydrogens geom
_atom_sites_solution_primary direct
_atom_sites_solution_secondary difmap
_audit_creation_method SHELXL-97
_cell_angle_alpha 90
_cell_angle_beta 95.711(10)
_cell_angle_gamma 90
_cell_formula_units_Z 2
_cell_length_a 7.4240(10)
_cell_length_b 14.483(3)
_cell_length_c 11.163(2)
_cell_measurement_reflns_used 5208
_cell_measurement_temperature 100
_cell_measurement_theta_max 35.0
_cell_measurement_theta_min 2.5
_cell_volume 1194.3(4)
_computing_cell_refinement 'Denzo and Scalepak (Otwinowski & Minor, 1997)'
_computing_data_collection 'COLLECT (Nonius 1999)'
_computing_data_reduction 'Denzo and Scalepak (Otwinowski & Minor, 1997)'
_computing_molecular_graphics 'ORTEP-3 for Windows (Farrugia, 1997)'
_computing_publication_material 'SHELXL-97 (Sheldrick, 1997)'
_computing_structure_refinement 'SHELXL-97 (Sheldrick, 1997)'
_computing_structure_solution 'Direct_methods (SIR, Altomare, et al., 1994)'
_diffrn_ambient_temperature 100
_diffrn_measured_fraction_theta_full 0.998
_diffrn_measured_fraction_theta_max 0.998
_diffrn_measurement_device 'KappaCCD (with Oxford Cryostream)'
_diffrn_measurement_method ' \w scans with \k offsets'
_diffrn_radiation_monochromator graphite
_diffrn_radiation_source 'fine-focus sealed tube'
_diffrn_radiation_type MoK\a
_diffrn_radiation_wavelength 0.71073
_diffrn_reflns_av_R_equivalents 0.023
_diffrn_reflns_av_sigmaI/netI 0.0355
_diffrn_reflns_limit_h_max 11
_diffrn_reflns_limit_h_min -11
_diffrn_reflns_limit_k_max 22
_diffrn_reflns_limit_k_min -23
_diffrn_reflns_limit_l_max 17
_diffrn_reflns_limit_l_min -17
_diffrn_reflns_number 28392
_diffrn_reflns_theta_full 35.0
_diffrn_reflns_theta_max 35.0
_diffrn_reflns_theta_min 3.1
_diffrn_standards_decay_% <2
_diffrn_standards_number 0
_exptl_absorpt_coefficient_mu 0.951
_exptl_absorpt_correction_T_max 0.867
_exptl_absorpt_correction_T_min 0.758
_exptl_absorpt_correction_type multi-scan
_exptl_absorpt_process_details 'HKL Scalepack (Otwinowski & Minor 1997)'
_exptl_crystal_colour 'greenish blue'
_exptl_crystal_density_diffrn 1.385
_exptl_crystal_density_method 'not measured'
_exptl_crystal_description prism
_exptl_crystal_F_000 518
_exptl_crystal_size_max 0.27
_exptl_crystal_size_mid 0.18
_exptl_crystal_size_min 0.15
_refine_diff_density_max 0.52
_refine_diff_density_min -0.65
_refine_diff_density_rms 0.074
_refine_ls_extinction_coef 0.0036(13)
_refine_ls_extinction_expression Fc^*^=kFc[1+0.001xFc^2^\l^3^/sin(2\q)]^-1/4^
_refine_ls_extinction_method SHELXL
_refine_ls_goodness_of_fit_ref 1.046
_refine_ls_hydrogen_treatment constr
_refine_ls_matrix_type full
_refine_ls_number_parameters 155
_refine_ls_number_reflns 5236
_refine_ls_number_restraints 0
_refine_ls_restrained_S_all 1.046
_refine_ls_R_factor_all 0.047
_refine_ls_R_factor_gt 0.035
_refine_ls_shift/su_max 0.000
_refine_ls_shift/su_mean 0.000
_refine_ls_structure_factor_coef Fsqd
_refine_ls_weighting_details 'calc w=1/[\s^2^(Fo^2^)+(0.0451P)^2^+0.4189P] where P=(Fo^2^+2Fc^2^)/3'
_refine_ls_weighting_scheme calc
_refine_ls_wR_factor_gt 0.089
_refine_ls_wR_factor_ref 0.095
_reflns_number_gt 4297
_reflns_number_total 5236
_reflns_threshold_expression I>2\s(I)
_cod_duplicate_entry 7113856
_cod_data_source_file b305457h.txt
_cod_data_source_block BChen_compound_7
_cod_depositor_comments
;
The following automatic conversions were performed:
'_symmetry_cell_setting' value 'Monoclinic' changed to 'monoclinic'
according to '/home/saulius/struct/CIF-dictionaries/cif_core.dic'
dictionary named 'cif_core.dic' version 2.4.1 from 2010-06-29.

Automatic conversion script
Id: cif_fix_enum 1527 2010-12-29 10:47:43Z saulius 
;
_cod_original_sg_symbol_H-M 'P 21/n        '
_cod_database_code 7103870

loop_
_symmetry_equiv_pos_as_xyz
'x, y, z'
'-x+1/2, y+1/2, -z+1/2'
'-x, -y, -z'
'x-1/2, -y-1/2, z-1/2'

loop_
_atom_site_label
_atom_site_type_symbol
_atom_site_fract_x
_atom_site_fract_y
_atom_site_fract_z
_atom_site_U_iso_or_equiv
_atom_site_adp_type
_atom_site_occupancy
_atom_site_symmetry_multiplicity
_atom_site_calc_flag
_atom_site_refinement_flags
_atom_site_disorder_assembly
_atom_site_disorder_group
Cu1 Cu 0.5000 0.5000 0.5000 0.01297(6) Uani 1 2 d S . .
O1 O 0.25616(11) 0.54988(5) 0.49624(7) 0.01573(15) Uani 1 1 d . . .
O2 O 0.57925(11) 0.57516(5) 0.63918(7) 0.01548(15) Uani 1 1 d . . .
N1 N 0.06949(14) 0.87216(7) 0.86197(9) 0.01902(18) Uani 1 1 d . . .
C1 C 0.00286(15) 0.63804(8) 0.53411(11) 0.0190(2) Uani 1 1 d . . .
H1A H -0.0437 0.6107 0.4569 0.028 Uiso 1 1 calc R . .
H1B H -0.0092 0.7054 0.5295 0.028 Uiso 1 1 calc R . .
H1C H -0.0664 0.6144 0.5978 0.028 Uiso 1 1 calc R . .
C2 C 0.19905(15) 0.61286(7) 0.56190(9) 0.01421(18) Uani 1 1 d . . .
C3 C 0.30542(15) 0.65769(7) 0.65782(9) 0.01456(18) Uani 1 1 d . . .
C4 C 0.48758(15) 0.63475(7) 0.69159(9) 0.01510(18) Uani 1 1 d . . .
C5 C 0.59085(19) 0.68117(9) 0.79836(12) 0.0247(2) Uani 1 1 d . . .
H5A H 0.5714 0.6473 0.8720 0.037 Uiso 1 1 calc R . .
H5B H 0.5479 0.7448 0.8048 0.037 Uiso 1 1 calc R . .
H5C H 0.7203 0.6816 0.7876 0.037 Uiso 1 1 calc R . .
C6 C 0.21877(15) 0.73118(7) 0.72697(10) 0.01492(18) Uani 1 1 d . . .
C7 C 0.15464(17) 0.71312(8) 0.83785(10) 0.0191(2) Uani 1 1 d . . .
H7 H 0.1605 0.6524 0.8701 0.023 Uiso 1 1 calc R . .
C8 C 0.08209(17) 0.78467(8) 0.90089(11) 0.0205(2) Uani 1 1 d . . .
H8 H 0.0389 0.7707 0.9761 0.025 Uiso 1 1 calc R . .
C9 C 0.12675(19) 0.88890(8) 0.75397(11) 0.0225(2) Uani 1 1 d . . .
H9 H 0.1163 0.9500 0.7232 0.027 Uiso 1 1 calc R . .
C10 C 0.20071(18) 0.82172(8) 0.68448(11) 0.0207(2) Uani 1 1 d . . .
H10 H 0.2388 0.8374 0.6083 0.025 Uiso 1 1 calc R . .
N1S N 0.7505(4) 0.99281(12) 0.49866(18) 0.0632(6) Uani 1 1 d . . .
C1S C 0.6977(3) 0.97257(13) 0.58766(16) 0.0491(5) Uani 1 1 d . . .
C2S C 0.6309(3) 0.94704(18) 0.70036(17) 0.0604(7) Uani 1 1 d . . .
H2S1 H 0.6356 0.8798 0.7095 0.091 Uiso 1 1 calc R . .
H2S2 H 0.5056 0.9682 0.7009 0.091 Uiso 1 1 calc R . .
H2S3 H 0.7064 0.9759 0.7671 0.091 Uiso 1 1 calc R . .

loop_
_atom_site_aniso_label
_atom_site_aniso_U_11
_atom_site_aniso_U_22
_atom_site_aniso_U_33
_atom_site_aniso_U_23
_atom_site_aniso_U_13
_atom_site_aniso_U_12
Cu1 0.01245(9) 0.01276(9) 0.01404(9) -0.00314(6) 0.00303(6) 0.00076(6)
O1 0.0144(3) 0.0158(3) 0.0172(3) -0.0041(3) 0.0033(3) 0.0004(3)
O2 0.0153(4) 0.0151(3) 0.0163(3) -0.0037(3) 0.0028(3) 0.0018(3)
N1 0.0194(5) 0.0175(4) 0.0208(4) -0.0042(3) 0.0054(3) 0.0030(3)
C1 0.0144(5) 0.0189(5) 0.0239(5) -0.0030(4) 0.0032(4) 0.0017(4)
C2 0.0142(4) 0.0133(4) 0.0158(4) 0.0002(3) 0.0049(3) -0.0005(3)
C3 0.0162(5) 0.0131(4) 0.0150(4) -0.0018(3) 0.0045(3) 0.0015(3)
C4 0.0175(5) 0.0137(4) 0.0144(4) -0.0013(3) 0.0033(3) 0.0000(3)
C5 0.0238(6) 0.0252(5) 0.0237(5) -0.0114(4) -0.0043(4) 0.0054(4)
C6 0.0154(5) 0.0141(4) 0.0158(4) -0.0023(3) 0.0041(3) 0.0005(3)
C7 0.0250(6) 0.0146(4) 0.0189(5) -0.0011(4) 0.0090(4) 0.0004(4)
C8 0.0239(6) 0.0191(5) 0.0199(5) -0.0028(4) 0.0099(4) -0.0003(4)
C9 0.0312(6) 0.0152(4) 0.0219(5) -0.0009(4) 0.0074(5) 0.0059(4)
C10 0.0290(6) 0.0160(4) 0.0183(5) 0.0001(4) 0.0081(4) 0.0043(4)
N1S 0.114(2) 0.0411(9) 0.0347(9) 0.0011(6) 0.0060(10) -0.0162(9)
C1S 0.0803(15) 0.0326(8) 0.0312(8) 0.0003(6) -0.0109(8) -0.0209(9)
C2S 0.0693(14) 0.0755(15) 0.0328(9) 0.0148(9) -0.0137(9) -0.0396(12)

loop_
_atom_type_symbol
_atom_type_description
_atom_type_scat_dispersion_real
_atom_type_scat_dispersion_imag
_atom_type_scat_source
C C 0.0033 0.0016 'International Tables Vol C Tables 4.2.6.8 and 6.1.1.4'
H H 0.0000 0.0000 'International Tables Vol C Tables 4.2.6.8 and 6.1.1.4'
Cu Cu 0.3201 1.2651 'International Tables Vol C Tables 4.2.6.8 and 6.1.1.4'
N N 0.0061 0.0033 'International Tables Vol C Tables 4.2.6.8 and 6.1.1.4'
O O 0.0106 0.0060 'International Tables Vol C Tables 4.2.6.8 and 6.1.1.4'

loop_
_geom_angle_atom_site_label_1
_geom_angle_atom_site_label_2
_geom_angle_atom_site_label_3
_geom_angle
_geom_angle_site_symmetry_1
_geom_angle_site_symmetry_3
_geom_angle_publ_flag
O2 Cu1 O2 179.999(1) . 3_666 ?
O2 Cu1 O1 89.06(3) . 3_666 ?
O2 Cu1 O1 90.93(3) 3_666 3_666 ?
O2 Cu1 O1 90.94(3) . . ?
O2 Cu1 O1 89.07(3) 3_666 . ?
O1 Cu1 O1 180.00(5) 3_666 . ?
O2 Cu1 N1 90.77(4) . 4_675 ?
O2 Cu1 N1 89.23(4) 3_666 4_675 ?
O1 Cu1 N1 87.72(4) . 4_675 ?
O1 Cu1 N1 92.28(4) 3_666 4_675 ?
O2 Cu1 N1 89.23(4) . 2_546 ?
O2 Cu1 N1 90.77(4) 3_666 2_546 ?
O1 Cu1 N1 92.28(4) . 2_546 ?
O1 Cu1 N1 87.72(4) 3_666 2_546 ?
N1 Cu1 N1 180 4_675 2_546 ?
C2 O1 Cu1 128.17(7) . . ?
C4 O2 Cu1 127.83(7) . . ?
C9 N1 Cu1 121.66(8) . 2_556 ?
C8 N1 Cu1 120.90(8) . 2_556 ?
C9 N1 C8 116.41(10) . . ?
C2 C1 H1A 109.5 . . ?
C2 C1 H1B 109.5 . . ?
H1A C1 H1B 109.5 . . ?
C2 C1 H1C 109.5 . . ?
H1A C1 H1C 109.5 . . ?
H1B C1 H1C 109.5 . . ?
O1 C2 C3 124.78(10) . . ?
O1 C2 C1 115.32(10) . . ?
C3 C2 C1 119.89(9) . . ?
C4 C3 C2 122.73(9) . . ?
C4 C3 C6 118.72(9) . . ?
C2 C3 C6 118.54(10) . . ?
O2 C4 C3 125.37(10) . . ?
O2 C4 C5 114.26(10) . . ?
C3 C4 C5 120.36(10) . . ?
C4 C5 H5A 109.5 . . ?
C4 C5 H5B 109.5 . . ?
H5A C5 H5B 109.5 . . ?
C4 C5 H5C 109.5 . . ?
H5A C5 H5C 109.5 . . ?
H5B C5 H5C 109.5 . . ?
C7 C6 C10 116.61(10) . . ?
C7 C6 C3 121.77(10) . . ?
C10 C6 C3 121.61(10) . . ?
C8 C7 C6 119.54(10) . . ?
C8 C7 H7 120.2 . . ?
C6 C7 H7 120.2 . . ?
N1 C8 C7 123.96(11) . . ?
N1 C8 H8 118.0 . . ?
C7 C8 H8 118.0 . . ?
N1 C9 C10 123.61(11) . . ?
N1 C9 H9 118.2 . . ?
C10 C9 H9 118.2 . . ?
C9 C10 C6 119.82(11) . . ?
C9 C10 H10 120.1 . . ?
C6 C10 H10 120.1 . . ?
N1S C1S C2S 179.9(3) . . ?
C1S C2S H2S1 109.5 . . ?
C1S C2S H2S2 109.5 . . ?
H2S1 C2S H2S2 109.5 . . ?
C1S C2S H2S3 109.5 . . ?
H2S1 C2S H2S3 109.5 . . ?
H2S2 C2S H2S3 109.5 . . ?

loop_
_geom_bond_atom_site_label_1
_geom_bond_atom_site_label_2
_geom_bond_distance
_geom_bond_site_symmetry_2
_geom_bond_publ_flag
Cu1 O2 1.9399(8) . ?
Cu1 O2 1.9399(8) 3_666 ?
Cu1 O1 1.9457(8) 3_666 ?
Cu1 O1 1.9457(8) . ?
Cu1 N1 2.4953(10) 4_675 ?
Cu1 N1 2.4953(10) 2_546 ?
O1 C2 1.2692(13) . ?
O2 C4 1.2765(13) . ?
N1 C9 1.3397(16) . ?
N1 C8 1.3397(16) . ?
C1 C2 1.5035(16) . ?
C1 H1A 0.9800 . ?
C1 H1B 0.9800 . ?
C1 H1C 0.9800 . ?
C2 C3 1.4225(15) . ?
C3 C4 1.4071(16) . ?
C3 C6 1.4971(15) . ?
C4 C5 1.5095(16) . ?
C5 H5A 0.9800 . ?
C5 H5B 0.9800 . ?
C5 H5C 0.9800 . ?
C6 C7 1.3944(15) . ?
C6 C10 1.3964(16) . ?
C7 C8 1.3908(16) . ?
C7 H7 0.9500 . ?
C8 H8 0.9500 . ?
C9 C10 1.3909(16) . ?
C9 H9 0.9500 . ?
C10 H10 0.9500 . ?
N1S C1S 1.142(3) . ?
C1S C2S 1.445(3) . ?
C2S H2S1 0.9800 . ?
C2S H2S2 0.9800 . ?
C2S H2S3 0.9800 . ?

loop_
_geom_torsion_atom_site_label_1
_geom_torsion_atom_site_label_2
_geom_torsion_atom_site_label_3
_geom_torsion_atom_site_label_4
_geom_torsion
_geom_torsion_site_symmetry_1
_geom_torsion_site_symmetry_2
_geom_torsion_site_symmetry_3
_geom_torsion_site_symmetry_4
_geom_torsion_publ_flag
O2 Cu1 O1 C2 4.42(9) . . . . ?
O2 Cu1 O1 C2 -175.58(9) 3_666 . . . ?
O1 Cu1 O1 C2 -47.9(4) 3_666 . . . ?
O2 Cu1 O2 C4 -156(10) 3_666 . . . ?
O1 Cu1 O2 C4 176.86(9) 3_666 . . . ?
O1 Cu1 O2 C4 -3.14(9) . . . . ?
Cu1 O1 C2 C3 -2.98(16) . . . . ?
Cu1 O1 C2 C1 178.26(7) . . . . ?
O1 C2 C3 C4 -1.35(17) . . . . ?
C1 C2 C3 C4 177.36(10) . . . . ?
O1 C2 C3 C6 179.74(10) . . . . ?
C1 C2 C3 C6 -1.55(15) . . . . ?
Cu1 O2 C4 C3 0.40(16) . . . . ?
Cu1 O2 C4 C5 179.88(8) . . . . ?
C2 C3 C4 O2 2.71(18) . . . . ?
C6 C3 C4 O2 -178.39(10) . . . . ?
C2 C3 C4 C5 -176.74(11) . . . . ?
C6 C3 C4 C5 2.17(16) . . . . ?
C4 C3 C6 C7 -79.87(14) . . . . ?
C2 C3 C6 C7 99.09(13) . . . . ?
C4 C3 C6 C10 99.10(14) . . . . ?
C2 C3 C6 C10 -81.94(14) . . . . ?
C10 C6 C7 C8 -1.70(18) . . . . ?
C3 C6 C7 C8 177.32(11) . . . . ?
C9 N1 C8 C7 1.93(19) . . . . ?
C6 C7 C8 N1 -0.2(2) . . . . ?
C8 N1 C9 C10 -1.7(2) . . . . ?
N1 C9 C10 C6 -0.2(2) . . . . ?
C7 C6 C10 C9 1.89(19) . . . . ?
C3 C6 C10 C9 -177.13(12) . . . . ?
